data_7117463
loop_
_publ_author_name
'Su, Wei'
'Gong, Tian-Jun'
'Xiao, Bin'
'Fu, Yao'

_publ_section_title
;
 Rhodium(III)-catalyzed cyanation of vinylic C--H bonds:
 N-cyano-N-phenyl-p-toluenesulfonamide as a cyanation reagent
;
_journal_coden_ASTM CHCOFS
_journal_issue 59
_journal_name_full
;
 Chemical Communications (Cambridge, United Kingdom)
;
_journal_page_first 11848
_journal_page_last 11851
_journal_paper_doi 10.1039/c4cc09790d
_journal_volume 51
_journal_year 2015
_chemical_absolute_configuration unk
_chemical_formula_sum 'C11 H18 N2 O'
_chemical_formula_weight 194.27
_space_group_crystal_system orthorhombic
_space_group_IT_number 19
_space_group_name_Hall 'P 2ac 2ab'
_space_group_name_H-M_alt 'P 21 21 21'
_symmetry_space_group_name_Hall 'P 2ac 2ab'
_symmetry_space_group_name_H-M 'P 21 21 21'
_atom_sites_solution_hydrogens geom
_audit_creation_method SHELXL-2013
_audit_update_record
;
2014-08-08 deposited with the CCDC.
2015-06-12 downloaded from the CCDC.
;
_cell_angle_alpha 90
_cell_angle_beta 90
_cell_angle_gamma 90
_cell_formula_units_Z 4
_cell_length_a 7.3992(4)
_cell_length_b 9.2492(7)
_cell_length_c 18.3176(11)
_cell_measurement_reflns_used 1102
_cell_measurement_temperature 291(2)
_cell_measurement_theta_max 69.2246
_cell_measurement_theta_min 4.7771
_cell_volume 1253.60(14)
_computing_cell_refinement 'CrysAlisPro (Agilent Technologies)'
_computing_data_collection 'CrysAlisPro (Agilent Technologies)'
_computing_data_reduction 'CrysAlisPro (Agilent Technologies)'
_computing_molecular_graphics 'Ortep-3 (L. J. Farrugia, 2001)'
_computing_publication_material SHELXL-2013
_computing_structure_refinement 'SHELXL-2013 (Sheldrick, 2013)'
_computing_structure_solution 'SHELXS-97 (Sheldrick, 1997)'
_diffrn_ambient_temperature 291(2)
_diffrn_detector_area_resol_mean 15.9149
_diffrn_measured_fraction_theta_full 0.980
_diffrn_measured_fraction_theta_max 0.967
_diffrn_measurement_device_type 'Gemini S Ultra, Agilent Technologies'
_diffrn_measurement_method '\w scans'
_diffrn_radiation_type CuK\a
_diffrn_radiation_wavelength 1.54184
_diffrn_reflns_av_R_equivalents 0.0185
_diffrn_reflns_av_unetI/netI 0.0302
_diffrn_reflns_Laue_measured_fraction_full 0.980
_diffrn_reflns_Laue_measured_fraction_max 0.967
_diffrn_reflns_limit_h_max 5
_diffrn_reflns_limit_h_min -8
_diffrn_reflns_limit_k_max 11
_diffrn_reflns_limit_k_min -11
_diffrn_reflns_limit_l_max 20
_diffrn_reflns_limit_l_min -22
_diffrn_reflns_number 2813
_diffrn_reflns_point_group_measured_fraction_full 0.875
_diffrn_reflns_point_group_measured_fraction_max 0.858
_diffrn_reflns_theta_full 67.684
_diffrn_reflns_theta_max 69.350
_diffrn_reflns_theta_min 5.358
_diffrn_source 'Enhance Ultra (Cu) X-ray Source'
_exptl_absorpt_coefficient_mu 0.527
_exptl_absorpt_correction_T_max 1.00000
_exptl_absorpt_correction_T_min 0.62679
_exptl_absorpt_correction_type multi-scan
_exptl_absorpt_process_details
;
CrysAlisPro, Agilent Technologies,
Version 1.171.36.21 (release 14-08-2012 CrysAlis171 .NET)
(compiled Sep 14 2012,17:21:16)
Empirical absorption correction using spherical harmonics,
 implemented in SCALE3 ABSPACK scaling algorithm.
;
_exptl_crystal_density_diffrn 1.029
_exptl_crystal_F_000 424
_exptl_crystal_size_max 0.360
_exptl_crystal_size_mid 0.300
_exptl_crystal_size_min 0.210
_refine_diff_density_max 0.118
_refine_diff_density_min -0.112
_refine_diff_density_rms 0.029
_refine_ls_abs_structure_details
;
 Flack x determined using 431 quotients [(I+)-(I-)]/[(I+)+(I-)]
 (Parsons and Flack (2004), Acta Cryst. A60, s61).
;
_refine_ls_abs_structure_Flack 1.6(5)
_refine_ls_extinction_coef 0.026(4)
_refine_ls_extinction_expression Fc^*^=kFc[1+0.001xFc^2^\l^3^/sin(2\q)]^-1/4^
_refine_ls_extinction_method SHELXL
_refine_ls_goodness_of_fit_ref 1.065
_refine_ls_hydrogen_treatment constr
_refine_ls_matrix_type full
_refine_ls_number_parameters 133
_refine_ls_number_reflns 2016
_refine_ls_number_restraints 0
_refine_ls_restrained_S_all 1.065
_refine_ls_R_factor_all 0.0624
_refine_ls_R_factor_gt 0.0457
_refine_ls_shift/su_max 0.000
_refine_ls_shift/su_mean 0.000
_refine_ls_structure_factor_coef Fsqd
_refine_ls_weighting_details 'w=1/[\s^2^(Fo^2^)+(0.0923P)^2^] where P=(Fo^2^+2Fc^2^)/3'
_refine_ls_weighting_scheme calc
_refine_ls_wR_factor_gt 0.1288
_refine_ls_wR_factor_ref 0.1672
_reflns_Friedel_coverage 0.511
_reflns_Friedel_fraction_full 0.726
_reflns_Friedel_fraction_max 0.703
_reflns_number_gt 1483
_reflns_number_total 2016
_reflns_threshold_expression 'I > 2\s(I)'
_cod_data_source_file c4cc09790d2.cif
_cod_data_source_block shelxl
_cod_database_code 7117463
_shelx_space_group_comment
;
The symmetry employed for this shelxl refinement is uniquely defined
by the following loop, which should always be used as a source of
symmetry information in preference to the above space-group names.
They are only intended as comments.
;
_shelx_estimated_absorpt_t_min 0.833
_shelx_estimated_absorpt_t_max 0.897
_shelxl_version_number 2013-4

loop_
_space_group_symop_operation_xyz
'x, y, z'
'-x+1/2, -y, z+1/2'
'x+1/2, -y+1/2, -z'
'-x, y+1/2, -z+1/2'

loop_
_atom_site_label
_atom_site_type_symbol
_atom_site_fract_x
_atom_site_fract_y
_atom_site_fract_z
_atom_site_U_iso_or_equiv
_atom_site_adp_type
_atom_site_occupancy
_atom_site_site_symmetry_order
_atom_site_calc_flag
_atom_site_refinement_flags_posn
_atom_site_refinement_flags_adp
_atom_site_refinement_flags_occupancy
_atom_site_disorder_assembly
_atom_site_disorder_group
O1 O -0.5846(3) -0.0138(3) -0.07291(14) 0.0928(9) Uani 1 1 d . . . . .
N1 N -0.8665(3) 0.0433(3) -0.11282(14) 0.0732(8) Uani 1 1 d . . . . .
C2 C -0.7499(4) -0.0252(4) -0.06938(17) 0.0691(8) Uani 1 1 d . . . . .
C3 C -0.8224(4) -0.1268(4) -0.01297(17) 0.0758(9) Uani 1 1 d . . . . .
C5 C -0.8540(5) -0.2666(5) -0.0293(3) 0.0962(13) Uani 1 1 d . . . . .
H5 H -0.8888 -0.3297 0.0076 0.115 Uiso 1 1 calc R U . . .
C7 C -1.0639(4) 0.0317(5) -0.1025(2) 0.0831(10) Uani 1 1 d . . . . .
H7 H -1.0834 -0.0297 -0.0596 0.100 Uiso 1 1 calc R U . . .
C4 C -0.8398(7) -0.0706(6) 0.06283(19) 0.1137(15) Uani 1 1 d . . . . .
H4A H -0.7240 -0.0379 0.0797 0.171 Uiso 1 1 calc R U . . .
H4B H -0.8829 -0.1461 0.0942 0.171 Uiso 1 1 calc R U . . .
H4C H -0.9237 0.0086 0.0634 0.171 Uiso 1 1 calc R U . . .
C6 C -0.8356(9) -0.3196(5) -0.1010(3) 0.1210(16) Uani 1 1 d . . . . .
N2 N -0.8251(13) -0.3627(6) -0.1583(4) 0.198(3) Uani 1 1 d . . . . .
C10 C -0.7980(6) 0.1345(6) -0.1728(2) 0.1025(14) Uani 1 1 d . . . . .
H10 H -0.9048 0.1729 -0.1978 0.123 Uiso 1 1 calc R U . . .
C8 C -1.1571(6) -0.0403(6) -0.1653(2) 0.1108(14) Uani 1 1 d . . . . .
H8A H -1.0973 -0.1298 -0.1764 0.166 Uiso 1 1 calc R U . . .
H8B H -1.1528 0.0219 -0.2072 0.166 Uiso 1 1 calc R U . . .
H8C H -1.2807 -0.0592 -0.1526 0.166 Uiso 1 1 calc R U . . .
C11 C -0.6978(8) 0.0447(9) -0.2284(2) 0.149(3) Uani 1 1 d . . . . .
H11A H -0.7690 -0.0384 -0.2410 0.223 Uiso 1 1 calc R U . . .
H11B H -0.5844 0.0138 -0.2083 0.223 Uiso 1 1 calc R U . . .
H11C H -0.6763 0.1017 -0.2714 0.223 Uiso 1 1 calc R U . . .
C9 C -1.1480(7) 0.1804(6) -0.0850(3) 0.1302(18) Uani 1 1 d . . . . .
H9A H -1.1491 0.2388 -0.1284 0.195 Uiso 1 1 calc R U . . .
H9B H -1.0777 0.2276 -0.0480 0.195 Uiso 1 1 calc R U . . .
H9C H -1.2695 0.1674 -0.0679 0.195 Uiso 1 1 calc R U . . .
C12 C -0.6923(9) 0.2650(6) -0.1456(4) 0.149(2) Uani 1 1 d . . . . .
H12A H -0.5789 0.2336 -0.1257 0.224 Uiso 1 1 calc R U . . .
H12B H -0.7606 0.3137 -0.1084 0.224 Uiso 1 1 calc R U . . .
H12C H -0.6707 0.3300 -0.1855 0.224 Uiso 1 1 calc R U . . .

loop_
_atom_site_aniso_label
_atom_site_aniso_U_11
_atom_site_aniso_U_22
_atom_site_aniso_U_33
_atom_site_aniso_U_23
_atom_site_aniso_U_13
_atom_site_aniso_U_12
O1 0.0664(13) 0.108(2) 0.1039(17) 0.0425(16) -0.0057(11) -0.0016(13)
N1 0.0704(15) 0.0815(17) 0.0676(13) 0.0192(14) -0.0047(11) 0.0002(13)
C2 0.0660(17) 0.0756(19) 0.0657(15) 0.0113(16) -0.0029(13) 0.0011(15)
C3 0.0684(17) 0.093(2) 0.0666(17) 0.0189(17) -0.0024(14) 0.0013(19)
C5 0.089(2) 0.087(3) 0.112(3) 0.035(2) -0.006(2) -0.011(2)
C7 0.0719(19) 0.094(2) 0.083(2) 0.016(2) -0.0013(15) 0.0108(18)
C4 0.136(4) 0.137(4) 0.068(2) 0.008(2) 0.004(2) 0.006(3)
C6 0.151(4) 0.085(3) 0.127(4) -0.013(3) -0.016(4) 0.007(3)
N2 0.281(9) 0.136(4) 0.176(5) -0.065(4) -0.032(5) 0.050(5)
C10 0.088(3) 0.129(3) 0.090(2) 0.053(3) -0.010(2) -0.007(2)
C8 0.084(2) 0.142(4) 0.106(3) 0.007(3) -0.021(2) -0.007(3)
C11 0.131(4) 0.238(7) 0.078(2) 0.046(4) 0.017(3) 0.002(5)
C9 0.111(3) 0.136(4) 0.144(4) 0.007(3) 0.001(3) 0.044(3)
C12 0.142(5) 0.119(4) 0.187(5) 0.081(4) -0.040(4) -0.040(4)

loop_
_atom_type_symbol
_atom_type_description
_atom_type_scat_dispersion_real
_atom_type_scat_dispersion_imag
_atom_type_scat_source
C C 0.0181 0.0091 'International Tables Vol C Tables 4.2.6.8 and 6.1.1.4'
H H 0.0000 0.0000 'International Tables Vol C Tables 4.2.6.8 and 6.1.1.4'
N N 0.0311 0.0180 'International Tables Vol C Tables 4.2.6.8 and 6.1.1.4'
O O 0.0492 0.0322 'International Tables Vol C Tables 4.2.6.8 and 6.1.1.4'

loop_
_geom_angle_atom_site_label_1
_geom_angle_atom_site_label_2
_geom_angle_atom_site_label_3
_geom_angle
_geom_angle_site_symmetry_1
_geom_angle_site_symmetry_3
C2 N1 C10 119.6(3) . .
C2 N1 C7 121.9(3) . .
C10 N1 C7 118.5(3) . .
O1 C2 N1 124.9(3) . .
O1 C2 C3 116.6(3) . .
N1 C2 C3 118.5(3) . .
C5 C3 C4 121.9(4) . .
C5 C3 C2 120.7(3) . .
C4 C3 C2 117.1(4) . .
C3 C5 C6 121.6(4) . .
C3 C5 H5 119.2 . .
C6 C5 H5 119.2 . .
N1 C7 C8 112.9(3) . .
N1 C7 C9 111.1(4) . .
C8 C7 C9 111.7(4) . .
N1 C7 H7 106.9 . .
C8 C7 H7 106.9 . .
C9 C7 H7 106.9 . .
C3 C4 H4A 109.5 . .
C3 C4 H4B 109.5 . .
H4A C4 H4B 109.5 . .
C3 C4 H4C 109.5 . .
H4A C4 H4C 109.5 . .
H4B C4 H4C 109.5 . .
N2 C6 C5 178.3(8) . .
N1 C10 C11 110.9(4) . .
N1 C10 C12 112.8(4) . .
C11 C10 C12 113.9(5) . .
N1 C10 H10 106.2 . .
C11 C10 H10 106.2 . .
C12 C10 H10 106.2 . .
C7 C8 H8A 109.5 . .
C7 C8 H8B 109.5 . .
H8A C8 H8B 109.5 . .
C7 C8 H8C 109.5 . .
H8A C8 H8C 109.5 . .
H8B C8 H8C 109.5 . .
C10 C11 H11A 109.5 . .
C10 C11 H11B 109.5 . .
H11A C11 H11B 109.5 . .
C10 C11 H11C 109.5 . .
H11A C11 H11C 109.5 . .
H11B C11 H11C 109.5 . .
C7 C9 H9A 109.5 . .
C7 C9 H9B 109.5 . .
H9A C9 H9B 109.5 . .
C7 C9 H9C 109.5 . .
H9A C9 H9C 109.5 . .
H9B C9 H9C 109.5 . .
C10 C12 H12A 109.5 . .
C10 C12 H12B 109.5 . .
H12A C12 H12B 109.5 . .
C10 C12 H12C 109.5 . .
H12A C12 H12C 109.5 . .
H12B C12 H12C 109.5 . .

loop_
_geom_bond_atom_site_label_1
_geom_bond_atom_site_label_2
_geom_bond_distance
_geom_bond_site_symmetry_2
O1 C2 1.229(4) .
N1 C2 1.334(4) .
N1 C10 1.474(4) .
N1 C7 1.476(4) .
C2 C3 1.496(4) .
C3 C5 1.348(5) .
C3 C4 1.488(5) .
C5 C6 1.407(7) .
C5 H5 0.9300 .
C7 C8 1.498(6) .
C7 C9 1.544(6) .
C7 H7 0.9800 .
C4 H4A 0.9600 .
C4 H4B 0.9600 .
C4 H4C 0.9600 .
C6 N2 1.125(7) .
C10 C11 1.510(8) .
C10 C12 1.523(7) .
C10 H10 0.9800 .
C8 H8A 0.9600 .
C8 H8B 0.9600 .
C8 H8C 0.9600 .
C11 H11A 0.9600 .
C11 H11B 0.9600 .
C11 H11C 0.9600 .
C9 H9A 0.9600 .
C9 H9B 0.9600 .
C9 H9C 0.9600 .
C12 H12A 0.9600 .
C12 H12B 0.9600 .
C12 H12C 0.9600 .

loop_
_geom_torsion_atom_site_label_1
_geom_torsion_atom_site_label_2
_geom_torsion_atom_site_label_3
_geom_torsion_atom_site_label_4
_geom_torsion
_geom_torsion_site_symmetry_1
_geom_torsion_site_symmetry_2
_geom_torsion_site_symmetry_3
_geom_torsion_site_symmetry_4
C10 N1 C2 O1 3.5(6) . . . .
C7 N1 C2 O1 -176.0(4) . . . .
C10 N1 C2 C3 -174.9(4) . . . .
C7 N1 C2 C3 5.6(5) . . . .
O1 C2 C3 C5 -91.1(4) . . . .
N1 C2 C3 C5 87.5(4) . . . .
O1 C2 C3 C4 82.9(5) . . . .
N1 C2 C3 C4 -98.6(4) . . . .
C4 C3 C5 C6 -179.3(4) . . . .
C2 C3 C5 C6 -5.7(6) . . . .
C2 N1 C7 C8 -115.7(4) . . . .
C10 N1 C7 C8 64.8(5) . . . .
C2 N1 C7 C9 117.8(4) . . . .
C10 N1 C7 C9 -61.7(5) . . . .
C2 N1 C10 C11 64.3(5) . . . .
C7 N1 C10 C11 -116.2(4) . . . .
C2 N1 C10 C12 -64.8(5) . . . .
C7 N1 C10 C12 114.8(5) . . . .
